data_4516459
loop_
_publ_author_name
'Kundu, Subrata'
'Chandrasekhar, Vadapalli'

_publ_section_title
;
 \h6-Benzene(tricarbonyl)chromium and Cymantrene Assemblies Supported on
 an Organostannoxane Platform
;
_journal_issue 11
_journal_name_full 'Crystal Growth &amp; Design'
_journal_page_first 5437
_journal_paper_doi 10.1021/acs.cgd.5b01064
_journal_volume 15
_journal_year 2015
_chemical_formula_moiety 'C17 H22 Cr O7 Sn2'
_chemical_formula_sum 'C17 H22 Cr O7 Sn2'
_chemical_formula_weight 627.73
_space_group_IT_number 2
_space_group_name_Hall '-P 1'
_space_group_name_H-M_alt 'P -1'
_symmetry_cell_setting triclinic
_symmetry_space_group_name_Hall '-P 1'
_symmetry_space_group_name_H-M 'P -1'
_atom_sites_solution_hydrogens geom
_atom_sites_solution_primary direct
_atom_sites_solution_secondary difmap
_audit_creation_method SHELXL-97
_cell_angle_alpha 107.696(3)
_cell_angle_beta 91.561(3)
_cell_angle_gamma 118.564(2)
_cell_formula_units_Z 2
_cell_length_a 9.9186(14)
_cell_length_b 10.343(2)
_cell_length_c 12.9428(18)
_cell_measurement_reflns_used 6323
_cell_measurement_temperature 100(2)
_cell_measurement_theta_max 28.30
_cell_measurement_theta_min 2.37
_cell_volume 1087.1(3)
_computing_cell_refinement 'Bruker SAINT'
_computing_data_collection 'Bruker APEX2'
_computing_data_reduction 'Bruker SAINT'
_computing_molecular_graphics 'Bruker SHELXTL'
_computing_publication_material 'Bruker SHELXTL'
_computing_structure_refinement 'SHELXL-2014 (Sheldrick 2014)'
_computing_structure_solution 'SHELXS-97 (Sheldrick 2008)'
_diffrn_ambient_temperature 100(2)
_diffrn_measured_fraction_theta_full 0.976
_diffrn_measured_fraction_theta_max 0.976
_diffrn_measurement_device_type 'Bruker APEX-II CCD'
_diffrn_measurement_method '\f and \w scans'
_diffrn_radiation_monochromator graphite
_diffrn_radiation_source 'fine-focus sealed tube'
_diffrn_radiation_type MoK\a
_diffrn_radiation_wavelength 0.71073
_diffrn_reflns_av_R_equivalents 0.0198
_diffrn_reflns_av_sigmaI/netI 0.0315
_diffrn_reflns_limit_h_max 11
_diffrn_reflns_limit_h_min -12
_diffrn_reflns_limit_k_max 12
_diffrn_reflns_limit_k_min -12
_diffrn_reflns_limit_l_max 15
_diffrn_reflns_limit_l_min -7
_diffrn_reflns_number 6814
_diffrn_reflns_theta_full 26.00
_diffrn_reflns_theta_max 26.00
_diffrn_reflns_theta_min 2.37
_exptl_absorpt_coefficient_mu 2.803
_exptl_absorpt_correction_T_max 0.695
_exptl_absorpt_correction_T_min 0.663
_exptl_absorpt_correction_type empirical
_exptl_absorpt_process_details sadabs
_exptl_crystal_colour yellow
_exptl_crystal_density_diffrn 1.918
_exptl_crystal_density_method 'not measured'
_exptl_crystal_description block
_exptl_crystal_F_000 608
_exptl_crystal_size_max 0.15
_exptl_crystal_size_mid 0.14
_exptl_crystal_size_min 0.13
_refine_diff_density_max 4.265
_refine_diff_density_min -1.515
_refine_diff_density_rms 0.185
_refine_ls_extinction_method none
_refine_ls_goodness_of_fit_ref 1.186
_refine_ls_hydrogen_treatment mixed
_refine_ls_matrix_type full
_refine_ls_number_parameters 250
_refine_ls_number_reflns 4175
_refine_ls_number_restraints 0
_refine_ls_restrained_S_all 1.186
_refine_ls_R_factor_all 0.0522
_refine_ls_R_factor_gt 0.0486
_refine_ls_shift/su_max 0.014
_refine_ls_shift/su_mean 0.000
_refine_ls_structure_factor_coef Fsqd
_refine_ls_weighting_details 'calc w=1/[\s^2^(Fo^2^)+(0.0402P)^2^+13.6374P] where P=(Fo^2^+2Fc^2^)/3'
_refine_ls_weighting_scheme calc
_refine_ls_wR_factor_gt 0.1202
_refine_ls_wR_factor_ref 0.1219
_reflns_number_gt 3884
_reflns_number_total 4175
_reflns_threshold_expression >2sigma(I)
_cod_data_source_file cg5b01064_si_002.cif
_cod_data_source_block complex4
_cod_depositor_comments
;
The following automatic conversions were performed:

data item '_symmetry_cell_setting' value 'Triclinic' was changed to
'triclinic' in accordance with the
/home/saulius/struct/COD-crude-data/automatic-downloads/DataCite-retrospective/ACS/depositions/lib/dictionaries/cif_core.dic
dictionary named 'cif_core.dic' version 2.4.2 last updated on
2011-04-26.

Automatic conversion script
Id: cif_fix_values 6909 2019-04-08 15:41:33Z antanas 
;
_cod_database_code 4516459

loop_
_symmetry_equiv_pos_as_xyz
'x, y, z'
'-x, -y, -z'

loop_
_atom_site_label
_atom_site_type_symbol
_atom_site_fract_x
_atom_site_fract_y
_atom_site_fract_z
_atom_site_U_iso_or_equiv
_atom_site_adp_type
_atom_site_occupancy
_atom_site_symmetry_multiplicity
_atom_site_calc_flag
_atom_site_refinement_flags
Sn2 Sn 1.18267(5) 0.26639(5) 0.68246(4) 0.01565(14) Uani 1 1 d .
Sn1 Sn 0.76770(5) 0.42716(5) 0.69333(4) 0.01397(14) Uani 1 1 d .
Cr1 Cr 0.67792(13) 0.92996(13) 0.85636(9) 0.0151(2) Uani 1 1 d .
O4 O 0.9385(6) 0.0868(6) 0.6603(4) 0.0196(10) Uani 1 1 d .
O3 O 0.8556(6) 0.2574(6) 0.7200(5) 0.0223(11) Uani 1 1 d .
O1 O 0.6884(6) 0.5779(6) 0.6643(4) 0.0193(10) Uani 1 1 d .
O2 O 0.4540(6) 0.4560(6) 0.7032(5) 0.0273(12) Uani 1 1 d .
O7 O 0.8228(10) 1.2536(8) 1.0331(6) 0.0502(19) Uani 1 1 d .
O5 O 0.5969(9) 0.7989(9) 1.0382(6) 0.0460(17) Uani 1 1 d .
C3 C 0.4420(8) 0.7451(8) 0.7558(6) 0.0192(15) Uani 1 1 d .
H3 H 0.3696 0.6698 0.7871 0.023 Uiso 1 1 calc R
C4 C 0.4497(8) 0.8903(9) 0.7796(6) 0.0204(15) Uani 1 1 d .
H4 H 0.3838 0.9141 0.8279 0.024 Uiso 1 1 calc R
O6 O 0.9884(8) 0.9420(10) 0.8772(5) 0.0485(19) Uani 1 1 d .
C17 C 1.2476(10) 0.0924(9) 0.6514(8) 0.0308(19) Uani 1 1 d .
H17A H 1.3552 0.1409 0.6868 0.046 Uiso 1 1 calc R
H17B H 1.2351 0.0438 0.5730 0.046 Uiso 1 1 calc R
H17C H 1.1820 0.0136 0.6805 0.046 Uiso 1 1 calc R
C14 C 0.8378(8) 0.1243(8) 0.6945(6) 0.0165(14) Uani 1 1 d .
C1 C 0.5618(8) 0.5695(8) 0.6889(6) 0.0163(14) Uani 1 1 d .
C2 C 0.5544(8) 0.7164(8) 0.7048(6) 0.0147(13) Uani 1 1 d .
C9 C 0.7671(11) 1.1298(10) 0.9656(7) 0.0285(18) Uani 1 1 d .
C8 C 0.6256(10) 0.8455(10) 0.9677(7) 0.0291(18) Uani 1 1 d .
C5 C 0.5762(8) 1.0148(8) 0.7578(6) 0.0161(14) Uani 1 1 d .
H5 H 0.5944 1.1221 0.7894 0.019 Uiso 1 1 calc R
C6 C 0.6903(8) 0.9900(8) 0.7070(6) 0.0148(13) Uani 1 1 d .
C7 C 0.6794(8) 0.8419(8) 0.6812(5) 0.0134(13) Uani 1 1 d .
H7 H 0.7689 0.8318 0.6598 0.016 Uiso 1 1 calc R
C10 C 0.8705(10) 0.9388(11) 0.8739(6) 0.0287(18) Uani 1 1 d .
C11 C 0.6292(10) 0.2375(9) 0.5437(6) 0.0255(17) Uani 1 1 d .
H11A H 0.5899 0.1395 0.5555 0.038 Uiso 1 1 calc R
H11B H 0.6919 0.2403 0.4883 0.038 Uiso 1 1 calc R
H11C H 0.5427 0.2463 0.5192 0.038 Uiso 1 1 calc R
C12 C 0.7145(11) 0.4523(10) 0.8535(6) 0.0262(17) Uani 1 1 d .
H12A H 0.6062 0.3772 0.8468 0.039 Uiso 1 1 calc R
H12B H 0.7340 0.5572 0.8898 0.039 Uiso 1 1 calc R
H12C H 0.7795 0.4337 0.8963 0.039 Uiso 1 1 calc R
C13 C 1.0021(9) 0.5951(9) 0.6926(7) 0.0264(17) Uani 1 1 d .
H13A H 1.0748 0.5790 0.7296 0.040 Uiso 1 1 calc R
H13B H 1.0221 0.7000 0.7303 0.040 Uiso 1 1 calc R
H13C H 1.0147 0.5818 0.6174 0.040 Uiso 1 1 calc R
C16 C 1.2075(10) 0.3911(10) 0.8531(6) 0.0268(17) Uani 1 1 d .
H16A H 1.1442 0.3178 0.8869 0.040 Uiso 1 1 calc R
H16B H 1.1741 0.4658 0.8596 0.040 Uiso 1 1 calc R
H16C H 1.3155 0.4459 0.8898 0.040 Uiso 1 1 calc R
C15 C 1.1336(11) 0.3255(11) 0.5477(7) 0.0330(19) Uani 1 1 d .
H15A H 1.1068 0.2402 0.4792 0.050 Uiso 1 1 calc R
H15B H 1.2245 0.4194 0.5474 0.050 Uiso 1 1 calc R
H15C H 1.0473 0.3433 0.5556 0.050 Uiso 1 1 calc R

loop_
_atom_site_aniso_label
_atom_site_aniso_U_11
_atom_site_aniso_U_22
_atom_site_aniso_U_33
_atom_site_aniso_U_23
_atom_site_aniso_U_13
_atom_site_aniso_U_12
Sn2 0.0142(2) 0.0120(2) 0.0189(3) 0.00542(19) 0.00400(18) 0.00550(19)
Sn1 0.0140(2) 0.0113(2) 0.0154(2) 0.00433(18) 0.00178(17) 0.00591(19)
Cr1 0.0148(5) 0.0151(5) 0.0155(5) 0.0053(4) 0.0032(4) 0.0079(5)
O4 0.014(2) 0.015(2) 0.025(3) 0.006(2) 0.006(2) 0.004(2)
O3 0.024(3) 0.015(3) 0.030(3) 0.011(2) 0.003(2) 0.010(2)
O1 0.020(3) 0.019(3) 0.027(3) 0.012(2) 0.007(2) 0.014(2)
O2 0.018(3) 0.015(3) 0.049(4) 0.015(3) 0.010(2) 0.006(2)
O7 0.079(5) 0.025(3) 0.032(4) -0.002(3) -0.006(3) 0.023(4)
O5 0.053(4) 0.054(4) 0.039(4) 0.035(4) 0.018(3) 0.023(4)
C3 0.010(3) 0.014(3) 0.028(4) 0.007(3) 0.003(3) 0.003(3)
C4 0.014(3) 0.018(4) 0.029(4) 0.006(3) 0.004(3) 0.009(3)
O6 0.032(4) 0.086(6) 0.028(3) 0.007(3) -0.004(3) 0.039(4)
C17 0.022(4) 0.016(4) 0.050(5) 0.008(4) 0.010(4) 0.009(3)
C14 0.013(3) 0.018(4) 0.015(3) 0.008(3) 0.000(3) 0.004(3)
C1 0.014(3) 0.013(3) 0.020(3) 0.005(3) -0.001(3) 0.006(3)
C2 0.012(3) 0.011(3) 0.020(3) 0.005(3) 0.000(3) 0.004(3)
C9 0.044(5) 0.026(4) 0.021(4) 0.011(4) 0.004(3) 0.021(4)
C8 0.036(5) 0.024(4) 0.028(4) 0.011(4) 0.011(4) 0.014(4)
C5 0.015(3) 0.014(3) 0.020(3) 0.006(3) 0.003(3) 0.007(3)
C6 0.011(3) 0.015(3) 0.017(3) 0.007(3) -0.001(3) 0.006(3)
C7 0.010(3) 0.016(3) 0.012(3) 0.004(3) 0.000(2) 0.006(3)
C10 0.032(5) 0.041(5) 0.014(4) 0.006(3) 0.001(3) 0.021(4)
C11 0.033(4) 0.024(4) 0.020(4) 0.004(3) 0.000(3) 0.016(4)
C12 0.043(5) 0.025(4) 0.018(4) 0.009(3) 0.012(3) 0.022(4)
C13 0.014(3) 0.020(4) 0.043(5) 0.012(4) 0.004(3) 0.006(3)
C16 0.029(4) 0.028(4) 0.016(4) 0.007(3) 0.002(3) 0.010(4)
C15 0.039(5) 0.044(5) 0.020(4) 0.014(4) 0.012(4) 0.022(4)

loop_
_atom_type_symbol
_atom_type_description
_atom_type_scat_dispersion_real
_atom_type_scat_dispersion_imag
_atom_type_scat_source
C C 0.0033 0.0016 'International Tables Vol C Tables 4.2.6.8 and 6.1.1.4'
H H 0.0000 0.0000 'International Tables Vol C Tables 4.2.6.8 and 6.1.1.4'
O O 0.0106 0.0060 'International Tables Vol C Tables 4.2.6.8 and 6.1.1.4'
Cr Cr 0.3209 0.6236 'International Tables Vol C Tables 4.2.6.8 and 6.1.1.4'
Sn Sn -0.6537 1.4246 'International Tables Vol C Tables 4.2.6.8 and 6.1.1.4'

loop_
_geom_angle_atom_site_label_1
_geom_angle_atom_site_label_2
_geom_angle_atom_site_label_3
_geom_angle
_geom_angle_site_symmetry_1
_geom_angle_site_symmetry_3
C17 Sn2 C15 118.8(4) . .
C17 Sn2 C16 114.9(4) . .
C15 Sn2 C16 125.6(3) . .
C17 Sn2 O4 90.2(3) . .
C15 Sn2 O4 92.9(3) . .
C16 Sn2 O4 95.0(3) . .
C17 Sn2 O2 87.5(3) . 1_655
C15 Sn2 O2 87.6(3) . 1_655
C16 Sn2 O2 86.5(3) . 1_655
O4 Sn2 O2 177.67(18) . 1_655
C11 Sn1 C12 126.8(3) . .
C11 Sn1 C13 118.0(3) . .
C12 Sn1 C13 114.3(3) . .
C11 Sn1 O1 94.1(3) . .
C12 Sn1 O1 94.8(3) . .
C13 Sn1 O1 89.6(3) . .
C11 Sn1 O3 84.6(2) . .
C12 Sn1 O3 86.8(3) . .
C13 Sn1 O3 90.1(2) . .
O1 Sn1 O3 178.36(19) . .
C9 Cr1 C10 89.8(4) . .
C9 Cr1 C8 88.2(4) . .
C10 Cr1 C8 89.6(4) . .
C9 Cr1 C7 134.5(3) . .
C10 Cr1 C7 82.9(3) . .
C8 Cr1 C7 136.3(3) . .
C9 Cr1 C6 100.4(3) . .
C10 Cr1 C6 98.5(3) . .
C8 Cr1 C6 168.2(3) . .
C7 Cr1 C6 37.8(3) . .
C9 Cr1 C5 86.7(3) . .
C10 Cr1 C5 133.5(3) . .
C8 Cr1 C5 136.5(3) . .
C7 Cr1 C5 67.7(3) . .
C6 Cr1 C5 37.4(2) . .
C9 Cr1 C3 136.6(3) . .
C10 Cr1 C3 133.4(3) . .
C8 Cr1 C3 88.3(3) . .
C7 Cr1 C3 67.6(3) . .
C6 Cr1 C3 79.8(3) . .
C5 Cr1 C3 67.1(3) . .
C9 Cr1 C2 167.0(3) . .
C10 Cr1 C2 98.3(3) . .
C8 Cr1 C2 102.0(3) . .
C7 Cr1 C2 38.0(3) . .
C6 Cr1 C2 68.5(3) . .
C5 Cr1 C2 80.3(3) . .
C3 Cr1 C2 37.4(3) . .
C9 Cr1 C4 102.9(3) . .
C10 Cr1 C4 162.1(3) . .
C8 Cr1 C4 103.2(3) . .
C7 Cr1 C4 79.2(3) . .
C6 Cr1 C4 67.1(3) . .
C5 Cr1 C4 37.1(3) . .
C3 Cr1 C4 36.7(3) . .
C2 Cr1 C4 67.0(3) . .
C14 O4 Sn2 121.1(4) . .
C14 O3 Sn1 149.4(5) . .
C1 O1 Sn1 122.2(4) . .
C1 O2 Sn2 153.9(5) . 1_455
C4 C3 C2 121.4(7) . .
C4 C3 Cr1 73.0(4) . .
C2 C3 Cr1 71.4(4) . .
C4 C3 H3 118.8 . .
C2 C3 H3 118.8 . .
Cr1 C3 H3 118.8 . .
C3 C4 C5 120.0(6) . .
C3 C4 Cr1 70.3(4) . .
C5 C4 Cr1 70.1(4) . .
C3 C4 H4 119.1 . .
C5 C4 H4 119.1 . .
Cr1 C4 H4 119.1 . .
Sn2 C17 H17A 109.5 . .
Sn2 C17 H17B 109.5 . .
H17A C17 H17B 109.5 . .
Sn2 C17 H17C 109.5 . .
H17A C17 H17C 109.5 . .
H17B C17 H17C 109.5 . .
O3 C14 O4 125.3(6) . .
O3 C14 C6 120.5(6) . 1_545
O4 C14 C6 114.1(6) . 1_545
O2 C1 O1 124.8(6) . .
O2 C1 C2 120.5(6) . .
O1 C1 C2 114.7(6) . .
C3 C2 C7 117.9(6) . .
C3 C2 C1 123.3(6) . .
C7 C2 C1 118.2(6) . .
C3 C2 Cr1 71.2(4) . .
C7 C2 Cr1 69.7(4) . .
C1 C2 Cr1 122.9(5) . .
O7 C9 Cr1 179.8(9) . .
O5 C8 Cr1 177.7(8) . .
C6 C5 C4 120.0(6) . .
C6 C5 Cr1 70.7(4) . .
C4 C5 Cr1 72.7(4) . .
C6 C5 H5 119.6 . .
C4 C5 H5 119.6 . .
Cr1 C5 H5 119.6 . .
C5 C6 C7 119.5(6) . .
C5 C6 C14 121.9(6) . 1_565
C7 C6 C14 118.1(6) . 1_565
C5 C6 Cr1 71.8(4) . .
C7 C6 Cr1 70.4(4) . .
C14 C6 Cr1 122.0(4) 1_565 .
C6 C7 C2 121.2(6) . .
C6 C7 Cr1 71.8(4) . .
C2 C7 Cr1 72.3(4) . .
C6 C7 H7 118.9 . .
C2 C7 H7 118.9 . .
Cr1 C7 H7 118.9 . .
O6 C10 Cr1 175.5(7) . .
Sn1 C11 H11A 109.5 . .
Sn1 C11 H11B 109.5 . .
H11A C11 H11B 109.5 . .
Sn1 C11 H11C 109.5 . .
H11A C11 H11C 109.5 . .
H11B C11 H11C 109.5 . .
Sn1 C12 H12A 109.5 . .
Sn1 C12 H12B 109.5 . .
H12A C12 H12B 109.5 . .
Sn1 C12 H12C 109.5 . .
H12A C12 H12C 109.5 . .
H12B C12 H12C 109.5 . .
Sn1 C13 H13A 109.5 . .
Sn1 C13 H13B 109.5 . .
H13A C13 H13B 109.5 . .
Sn1 C13 H13C 109.5 . .
H13A C13 H13C 109.5 . .
H13B C13 H13C 109.5 . .
Sn2 C16 H16A 109.5 . .
Sn2 C16 H16B 109.5 . .
H16A C16 H16B 109.5 . .
Sn2 C16 H16C 109.5 . .
H16A C16 H16C 109.5 . .
H16B C16 H16C 109.5 . .
Sn2 C15 H15A 109.5 . .
Sn2 C15 H15B 109.5 . .
H15A C15 H15B 109.5 . .
Sn2 C15 H15C 109.5 . .
H15A C15 H15C 109.5 . .
H15B C15 H15C 109.5 . .

loop_
_geom_bond_atom_site_label_1
_geom_bond_atom_site_label_2
_geom_bond_distance
_geom_bond_site_symmetry_2
Sn2 C17 2.122(8) .
Sn2 C15 2.131(8) .
Sn2 C16 2.130(8) .
Sn2 O4 2.176(5) .
Sn2 O2 2.399(5) 1_655
Sn1 C11 2.111(8) .
Sn1 C12 2.122(7) .
Sn1 C13 2.138(8) .
Sn1 O1 2.169(5) .
Sn1 O3 2.404(5) .
Cr1 C9 1.860(8) .
Cr1 C10 1.872(8) .
Cr1 C8 1.866(8) .
Cr1 C7 2.175(7) .
Cr1 C6 2.192(7) .
Cr1 C5 2.207(7) .
Cr1 C3 2.206(7) .
Cr1 C2 2.208(7) .
Cr1 C4 2.241(7) .
O4 C14 1.278(9) .
O3 C14 1.234(9) .
O1 C1 1.273(9) .
O2 C1 1.224(9) .
O2 Sn2 2.399(5) 1_455
O7 C9 1.151(10) .
O5 C8 1.138(10) .
C3 C4 1.402(10) .
C3 C2 1.416(10) .
C3 H3 0.9800 .
C4 C5 1.417(10) .
C4 H4 0.9800 .
O6 C10 1.153(10) .
C17 H17A 0.9600 .
C17 H17B 0.9600 .
C17 H17C 0.9600 .
C14 C6 1.518(9) 1_545
C1 C2 1.507(9) .
C2 C7 1.428(9) .
C5 C6 1.412(10) .
C5 H5 0.9800 .
C6 C7 1.414(9) .
C6 C14 1.518(9) 1_565
C7 H7 0.9800 .
C11 H11A 0.9600 .
C11 H11B 0.9600 .
C11 H11C 0.9600 .
C12 H12A 0.9600 .
C12 H12B 0.9600 .
C12 H12C 0.9600 .
C13 H13A 0.9600 .
C13 H13B 0.9600 .
C13 H13C 0.9600 .
C16 H16A 0.9600 .
C16 H16B 0.9600 .
C16 H16C 0.9600 .
C15 H15A 0.9600 .
C15 H15B 0.9600 .
C15 H15C 0.9600 .

loop_
_geom_torsion_atom_site_label_1
_geom_torsion_atom_site_label_2
_geom_torsion_atom_site_label_3
_geom_torsion_atom_site_label_4
_geom_torsion
_geom_torsion_site_symmetry_1
_geom_torsion_site_symmetry_4
C17 Sn2 O4 C14 163.2(6) . .
C15 Sn2 O4 C14 -78.0(6) . .
C16 Sn2 O4 C14 48.2(6) . .
O2 Sn2 O4 C14 -180(100) 1_655 .
C11 Sn1 O3 C14 -15.4(10) . .
C12 Sn1 O3 C14 112.1(10) . .
C13 Sn1 O3 C14 -133.6(10) . .
O1 Sn1 O3 C14 -54(7) . .
C11 Sn1 O1 C1 84.2(6) . .
C12 Sn1 O1 C1 -43.3(6) . .
C13 Sn1 O1 C1 -157.7(6) . .
O3 Sn1 O1 C1 122(6) . .
C9 Cr1 C3 C4 29.4(7) . .
C10 Cr1 C3 C4 -157.2(5) . .
C8 Cr1 C3 C4 114.9(5) . .
C7 Cr1 C3 C4 -102.4(5) . .
C6 Cr1 C3 C4 -65.0(5) . .
C5 Cr1 C3 C4 -28.2(4) . .
C2 Cr1 C3 C4 -132.7(7) . .
C9 Cr1 C3 C2 162.1(5) . .
C10 Cr1 C3 C2 -24.5(6) . .
C8 Cr1 C3 C2 -112.3(5) . .
C7 Cr1 C3 C2 30.3(4) . .
C6 Cr1 C3 C2 67.7(4) . .
C5 Cr1 C3 C2 104.6(5) . .
C4 Cr1 C3 C2 132.7(7) . .
C2 C3 C4 C5 -3.2(11) . .
Cr1 C3 C4 C5 51.5(6) . .
C2 C3 C4 Cr1 -54.7(6) . .
C9 Cr1 C4 C3 -159.8(5) . .
C10 Cr1 C4 C3 66.0(12) . .
C8 Cr1 C4 C3 -68.6(5) . .
C7 Cr1 C4 C3 66.8(5) . .
C6 Cr1 C4 C3 104.3(5) . .
C5 Cr1 C4 C3 133.9(7) . .
C2 Cr1 C4 C3 29.0(4) . .
C9 Cr1 C4 C5 66.3(5) . .
C10 Cr1 C4 C5 -67.9(12) . .
C8 Cr1 C4 C5 157.5(5) . .
C7 Cr1 C4 C5 -67.1(4) . .
C6 Cr1 C4 C5 -29.6(4) . .
C3 Cr1 C4 C5 -133.9(7) . .
C2 Cr1 C4 C5 -104.9(5) . .
Sn1 O3 C14 O4 122.0(9) . .
Sn1 O3 C14 C6 -60.7(12) . 1_545
Sn2 O4 C14 O3 16.3(10) . .
Sn2 O4 C14 C6 -161.2(4) . 1_545
Sn2 O2 C1 O1 -137.1(9) 1_455 .
Sn2 O2 C1 C2 45.6(15) 1_455 .
Sn1 O1 C1 O2 -19.7(10) . .
Sn1 O1 C1 C2 157.8(4) . .
C4 C3 C2 C7 1.8(10) . .
Cr1 C3 C2 C7 -53.5(6) . .
C4 C3 C2 C1 173.0(7) . .
Cr1 C3 C2 C1 117.6(6) . .
C4 C3 C2 Cr1 55.4(7) . .
O2 C1 C2 C3 12.2(11) . .
O1 C1 C2 C3 -165.4(7) . .
O2 C1 C2 C7 -176.7(7) . .
O1 C1 C2 C7 5.7(9) . .
O2 C1 C2 Cr1 100.3(7) . .
O1 C1 C2 Cr1 -77.3(7) . .
C9 Cr1 C2 C3 -69.6(16) . .
C10 Cr1 C2 C3 162.3(5) . .
C8 Cr1 C2 C3 70.9(5) . .
C7 Cr1 C2 C3 -130.7(6) . .
C6 Cr1 C2 C3 -101.8(5) . .
C5 Cr1 C2 C3 -64.8(4) . .
C4 Cr1 C2 C3 -28.5(4) . .
C9 Cr1 C2 C7 61.1(16) . .
C10 Cr1 C2 C7 -67.0(5) . .
C8 Cr1 C2 C7 -158.3(4) . .
C6 Cr1 C2 C7 29.0(4) . .
C5 Cr1 C2 C7 66.0(4) . .
C3 Cr1 C2 C7 130.7(6) . .
C4 Cr1 C2 C7 102.2(4) . .
C9 Cr1 C2 C1 172.2(13) . .
C10 Cr1 C2 C1 44.2(6) . .
C8 Cr1 C2 C1 -47.2(6) . .
C7 Cr1 C2 C1 111.1(7) . .
C6 Cr1 C2 C1 140.1(6) . .
C5 Cr1 C2 C1 177.1(6) . .
C3 Cr1 C2 C1 -118.1(7) . .
C4 Cr1 C2 C1 -146.6(6) . .
C10 Cr1 C9 O7 24(100) . .
C8 Cr1 C9 O7 114(100) . .
C7 Cr1 C9 O7 -55(100) . .
C6 Cr1 C9 O7 -74(100) . .
C5 Cr1 C9 O7 -109(100) . .
C3 Cr1 C9 O7 -160(100) . .
C2 Cr1 C9 O7 -105(100) . .
C4 Cr1 C9 O7 -143(100) . .
C9 Cr1 C8 O5 -13(21) . .
C10 Cr1 C8 O5 77(21) . .
C7 Cr1 C8 O5 156(20) . .
C6 Cr1 C8 O5 -149(20) . .
C5 Cr1 C8 O5 -96(21) . .
C3 Cr1 C8 O5 -149(21) . .
C2 Cr1 C8 O5 176(100) . .
C4 Cr1 C8 O5 -115(21) . .
C3 C4 C5 C6 3.1(11) . .
Cr1 C4 C5 C6 54.6(6) . .
C3 C4 C5 Cr1 -51.5(6) . .
C9 Cr1 C5 C6 111.9(5) . .
C10 Cr1 C5 C6 25.3(6) . .
C8 Cr1 C5 C6 -164.3(5) . .
C7 Cr1 C5 C6 -29.6(4) . .
C3 Cr1 C5 C6 -103.7(5) . .
C2 Cr1 C5 C6 -67.0(4) . .
C4 Cr1 C5 C6 -131.5(6) . .
C9 Cr1 C5 C4 -116.6(5) . .
C10 Cr1 C5 C4 156.8(5) . .
C8 Cr1 C5 C4 -32.7(6) . .
C7 Cr1 C5 C4 101.9(5) . .
C6 Cr1 C5 C4 131.5(6) . .
C3 Cr1 C5 C4 27.9(4) . .
C2 Cr1 C5 C4 64.5(4) . .
C4 C5 C6 C7 -1.8(10) . .
Cr1 C5 C6 C7 53.8(6) . .
C4 C5 C6 C14 -172.6(6) . 1_565
Cr1 C5 C6 C14 -117.0(6) . 1_565
C4 C5 C6 Cr1 -55.6(6) . .
C9 Cr1 C6 C5 -70.4(5) . .
C10 Cr1 C6 C5 -161.7(5) . .
C8 Cr1 C6 C5 65.3(17) . .
C7 Cr1 C6 C5 131.8(6) . .
C3 Cr1 C6 C5 65.5(4) . .
C2 Cr1 C6 C5 102.6(4) . .
C4 Cr1 C6 C5 29.4(4) . .
C9 Cr1 C6 C7 157.9(4) . .
C10 Cr1 C6 C7 66.5(5) . .
C8 Cr1 C6 C7 -66.4(16) . .
C5 Cr1 C6 C7 -131.8(6) . .
C3 Cr1 C6 C7 -66.3(4) . .
C2 Cr1 C6 C7 -29.1(4) . .
C4 Cr1 C6 C7 -102.4(4) . .
C9 Cr1 C6 C14 46.4(6) . 1_565
C10 Cr1 C6 C14 -45.0(6) . 1_565
C8 Cr1 C6 C14 -177.9(14) . 1_565
C7 Cr1 C6 C14 -111.5(7) . 1_565
C5 Cr1 C6 C14 116.7(7) . 1_565
C3 Cr1 C6 C14 -177.8(6) . 1_565
C2 Cr1 C6 C14 -140.6(6) . 1_565
C4 Cr1 C6 C14 146.1(6) . 1_565
C5 C6 C7 C2 0.4(10) . .
C14 C6 C7 C2 171.6(6) 1_565 .
Cr1 C6 C7 C2 55.0(6) . .
C5 C6 C7 Cr1 -54.5(6) . .
C14 C6 C7 Cr1 116.7(6) 1_565 .
C3 C2 C7 C6 -0.5(10) . .
C1 C2 C7 C6 -172.1(6) . .
Cr1 C2 C7 C6 -54.7(6) . .
C3 C2 C7 Cr1 54.3(6) . .
C1 C2 C7 Cr1 -117.4(6) . .
C9 Cr1 C7 C6 -31.3(6) . .
C10 Cr1 C7 C6 -113.9(5) . .
C8 Cr1 C7 C6 164.2(5) . .
C5 Cr1 C7 C6 29.4(4) . .
C3 Cr1 C7 C6 102.8(4) . .
C2 Cr1 C7 C6 132.7(6) . .
C4 Cr1 C7 C6 66.3(4) . .
C9 Cr1 C7 C2 -163.9(5) . .
C10 Cr1 C7 C2 113.4(5) . .
C8 Cr1 C7 C2 31.5(6) . .
C6 Cr1 C7 C2 -132.7(6) . .
C5 Cr1 C7 C2 -103.3(4) . .
C3 Cr1 C7 C2 -29.9(4) . .
C4 Cr1 C7 C2 -66.4(4) . .
C9 Cr1 C10 O6 -126(11) . .
C8 Cr1 C10 O6 146(11) . .
C7 Cr1 C10 O6 9(11) . .
C6 Cr1 C10 O6 -26(11) . .
C5 Cr1 C10 O6 -41(11) . .
C3 Cr1 C10 O6 58(11) . .
C2 Cr1 C10 O6 43(11) . .
C4 Cr1 C10 O6 9(12) . .
